data_7013566
loop_
_publ_author_name
'Boyle, Timothy J.'
'Rodriguez, Mark A.'
'Alam, Todd M.'

_publ_section_title
;
 4,6-Dihydroxypyrimidine: a selective bridging ligand for controlled
 Group IV metal alkoxide structures
;
_journal_issue 24
_journal_name_full 'Dalton Transactions'
_journal_page_first 4598
_journal_paper_doi 10.1039/b310087a
_journal_year 2003
_chemical_formula_sum 'C38 H66 N4 O8 Zr2'
_chemical_formula_weight 889.39
_chemical_name_common Zr2(DHP)(ONep)6(Py)2
_chemical_name_systematic
;
?
;
_space_group_IT_number 14
_symmetry_cell_setting monoclinic
_symmetry_space_group_name_Hall '-P 2yn'
_symmetry_space_group_name_H-M 'P 1 21/n 1'
_atom_sites_solution_hydrogens geom
_atom_sites_solution_primary direct
_atom_sites_solution_secondary difmap
_audit_creation_method SHELXL-97
_cell_angle_alpha 90.00
_cell_angle_beta 91.761(15)
_cell_angle_gamma 90.00
_cell_formula_units_Z 4
_cell_length_a 16.757(13)
_cell_length_b 9.969(7)
_cell_length_c 28.15(2)
_cell_measurement_temperature 168(2)
_cell_volume 4700(6)
_computing_cell_refinement 'Bruker SMART'
_computing_data_collection 'Bruker SMART'
_computing_data_reduction 'Bruker SHELXTL'
_computing_molecular_graphics 'Bruker SHELXTL'
_computing_publication_material 'Bruker SHELXTL'
_computing_structure_refinement 'SHELXL-97 (Sheldrick, 1997)'
_computing_structure_solution 'SHELXS-97 (Sheldrick, 1990)'
_diffrn_ambient_temperature 168(2)
_diffrn_measured_fraction_theta_full 0.996
_diffrn_measured_fraction_theta_max 0.996
_diffrn_measurement_device_type 'CCD area detector'
_diffrn_measurement_method 'phi and omega scans'
_diffrn_radiation_monochromator graphite
_diffrn_radiation_source 'fine-focus sealed tube'
_diffrn_radiation_type MoK\a
_diffrn_radiation_wavelength 0.71073
_diffrn_reflns_av_R_equivalents 0.0736
_diffrn_reflns_av_sigmaI/netI 0.0750
_diffrn_reflns_limit_h_max 20
_diffrn_reflns_limit_h_min -20
_diffrn_reflns_limit_k_max 12
_diffrn_reflns_limit_k_min -12
_diffrn_reflns_limit_l_max 35
_diffrn_reflns_limit_l_min -34
_diffrn_reflns_number 37427
_diffrn_reflns_theta_full 26.47
_diffrn_reflns_theta_max 26.47
_diffrn_reflns_theta_min 1.45
_exptl_absorpt_coefficient_mu 0.490
_exptl_absorpt_correction_T_max 0.9642
_exptl_absorpt_correction_T_min 0.9105
_exptl_absorpt_correction_type empirical
_exptl_absorpt_process_details 'SADABS ver 2.03, Sheldrick (1999).'
_exptl_crystal_colour colorless
_exptl_crystal_density_diffrn 1.257
_exptl_crystal_density_method 'not measured'
_exptl_crystal_description needle
_exptl_crystal_F_000 1864
_exptl_crystal_size_max .075
_exptl_crystal_size_min .195
_refine_diff_density_max 0.664
_refine_diff_density_min -0.373
_refine_diff_density_rms 0.078
_refine_ls_extinction_method none
_refine_ls_goodness_of_fit_ref 1.019
_refine_ls_hydrogen_treatment mixed
_refine_ls_matrix_type full
_refine_ls_number_parameters 541
_refine_ls_number_reflns 9679
_refine_ls_number_restraints 0
_refine_ls_restrained_S_all 1.019
_refine_ls_R_factor_all 0.1160
_refine_ls_R_factor_gt 0.0633
_refine_ls_shift/su_max 0.277
_refine_ls_shift/su_mean 0.004
_refine_ls_structure_factor_coef Fsqd
_refine_ls_weighting_details 'calc w=1/[\s^2^(Fo^2^)+(0.0635P)^2^+3.8264P] where P=(Fo^2^+2Fc^2^)/3'
_refine_ls_weighting_scheme calc
_refine_ls_wR_factor_gt 0.1271
_refine_ls_wR_factor_ref 0.1467
_reflns_number_gt 6109
_reflns_number_total 9679
_reflns_threshold_expression >2sigma(I)
_cod_data_source_file b310087a.txt
_cod_data_source_block tjb131s
_cod_depositor_comments
;
The following automatic conversions were performed:
'_symmetry_cell_setting' value 'Monoclinic' changed to 'monoclinic'
according to '/home/saulius/struct/CIF-dictionaries/cif_core.dic'
dictionary named 'cif_core.dic' version 2.4.1 from 2010-06-29.

Automatic conversion script
Id: cif_fix_enum 1527 2010-12-29 10:47:43Z saulius 
;
_cod_original_cell_volume 4701(6)
_cod_original_sg_symbol_H-M P2(1)/n
_cod_database_code 7013566

loop_
_symmetry_equiv_pos_as_xyz
'x, y, z'
'-x+1/2, y+1/2, -z+1/2'
'-x, -y, -z'
'x-1/2, -y-1/2, z-1/2'

loop_
_atom_site_label
_atom_site_type_symbol
_atom_site_fract_x
_atom_site_fract_y
_atom_site_fract_z
_atom_site_U_iso_or_equiv
_atom_site_adp_type
_atom_site_occupancy
_atom_site_symmetry_multiplicity
_atom_site_calc_flag
_atom_site_refinement_flags
_atom_site_disorder_assembly
_atom_site_disorder_group
Zr1 Zr 0.25718(3) 0.68405(5) 0.011595(18) 0.04237(15) Uani 1 1 d . . .
Zr2 Zr -0.00502(3) 0.93586(4) 0.183550(17) 0.03948(14) Uani 1 1 d . . .
N1 N 0.1621(2) 0.7649(3) 0.06606(13) 0.0360(9) Uani 1 1 d . . .
N2 N 0.0714(2) 0.8430(3) 0.12118(13) 0.0377(9) Uani 1 1 d . . .
N3 N 0.1337(2) 0.6133(4) -0.03036(14) 0.0447(10) Uani 1 1 d . . .
N4 N -0.1152(2) 0.8432(4) 0.13582(15) 0.0528(11) Uani 1 1 d . . .
O1 O 0.19275(18) 0.8781(3) 0.00107(11) 0.0425(8) Uani 1 1 d . . .
O2 O 0.00892(18) 1.0385(3) 0.11377(12) 0.0445(8) Uani 1 1 d . . .
O3 O 0.25560(18) 0.5006(3) 0.03550(11) 0.0439(8) Uani 1 1 d . . .
O4 O 0.3043(2) 0.6790(4) -0.04953(13) 0.0651(11) Uani 1 1 d . . .
O5 O 0.34291(19) 0.7594(3) 0.04948(14) 0.0569(9) Uani 1 1 d . . .
O6 O -0.0835(2) 1.0532(3) 0.20916(12) 0.0535(9) Uani 1 1 d . . .
O7 O 0.09134(18) 1.0135(3) 0.20895(12) 0.0487(8) Uani 1 1 d . . .
O8 O -0.00915(18) 0.7702(3) 0.21933(12) 0.0444(8) Uani 1 1 d . . .
C1 C 0.1498(3) 0.8778(4) 0.03861(16) 0.0360(10) Uani 1 1 d . . .
C2 C 0.0961(3) 0.9755(4) 0.05182(16) 0.0382(11) Uani 1 1 d . . .
H2 H 0.0858 1.0523 0.0326 0.046 Uiso 1 1 calc R . .
C3 C 0.0581(3) 0.9560(4) 0.09446(17) 0.0376(11) Uani 1 1 d . . .
C4 C 0.1234(3) 0.7551(4) 0.10567(16) 0.0366(10) Uani 1 1 d . . .
H4 H 0.1337 0.6783 0.1248 0.044 Uiso 1 1 calc R . .
C5 C 0.2855(3) 0.3976(5) 0.06521(19) 0.0517(13) Uani 1 1 d . . .
C6 C 0.2322(4) 0.2753(5) 0.0594(2) 0.0660(16) Uani 1 1 d . . .
H6A H 0.1777 0.2984 0.0682 0.099 Uiso 1 1 calc R . .
H6B H 0.2525 0.2031 0.0801 0.099 Uiso 1 1 calc R . .
H6C H 0.2319 0.2452 0.0263 0.099 Uiso 1 1 calc R . .
C7 C 0.3683(4) 0.3657(8) 0.0498(4) 0.122(3) Uani 1 1 d . . .
H7A H 0.3661 0.3350 0.0167 0.182 Uiso 1 1 calc R . .
H7B H 0.3912 0.2950 0.0702 0.182 Uiso 1 1 calc R . .
H7C H 0.4016 0.4464 0.0525 0.182 Uiso 1 1 calc R . .
C8 C 0.2838(6) 0.4472(7) 0.1158(2) 0.110(3) Uani 1 1 d . . .
H8A H 0.3157 0.5293 0.1189 0.165 Uiso 1 1 calc R . .
H8B H 0.3062 0.3783 0.1372 0.165 Uiso 1 1 calc R . .
H8C H 0.2286 0.4660 0.1241 0.165 Uiso 1 1 calc R . .
C9 C 0.3544(3) 0.6913(6) -0.08772(18) 0.0521(13) Uani 1 1 d . . .
C10 C 0.3104(6) 0.6712(12) -0.1326(3) 0.175(5) Uani 1 1 d . . .
H10A H 0.2723 0.5974 -0.1292 0.263 Uiso 1 1 calc R . .
H10B H 0.3478 0.6490 -0.1575 0.263 Uiso 1 1 calc R . .
H10C H 0.2815 0.7534 -0.1412 0.263 Uiso 1 1 calc R . .
C11 C 0.4107(5) 0.5740(11) -0.0832(4) 0.164(5) Uani 1 1 d . . .
H11A H 0.4446 0.5844 -0.0544 0.246 Uiso 1 1 calc R . .
H11B H 0.4443 0.5706 -0.1111 0.246 Uiso 1 1 calc R . .
H11C H 0.3799 0.4908 -0.0812 0.246 Uiso 1 1 calc R . .
C12 C 0.3948(8) 0.8181(10) -0.0869(3) 0.219(8) Uani 1 1 d . . .
H12A H 0.3559 0.8903 -0.0921 0.328 Uiso 1 1 calc R . .
H12B H 0.4339 0.8202 -0.1120 0.328 Uiso 1 1 calc R . .
H12C H 0.4223 0.8303 -0.0559 0.328 Uiso 1 1 calc R . .
C13 C 0.4015(3) 0.8376(6) 0.0739(2) 0.0623(15) Uani 1 1 d . . .
C14 C 0.3972(5) 0.9738(7) 0.0532(4) 0.158(5) Uani 1 1 d . . .
H14A H 0.3757 0.9686 0.0205 0.237 Uiso 1 1 calc R . .
H14B H 0.4508 1.0132 0.0532 0.237 Uiso 1 1 calc R . .
H14C H 0.3622 1.0300 0.0721 0.237 Uiso 1 1 calc R . .
C15 C 0.4807(4) 0.7821(9) 0.0640(4) 0.152(4) Uani 1 1 d . . .
H15A H 0.4857 0.6923 0.0780 0.228 Uiso 1 1 calc R . .
H15B H 0.5222 0.8406 0.0779 0.228 Uiso 1 1 calc R . .
H15C H 0.4870 0.7763 0.0296 0.228 Uiso 1 1 calc R . .
C16 C 0.3843(8) 0.8346(15) 0.1249(3) 0.227(8) Uani 1 1 d . . .
H16A H 0.3311 0.8717 0.1297 0.340 Uiso 1 1 calc R . .
H16B H 0.4242 0.8882 0.1425 0.340 Uiso 1 1 calc R . .
H16C H 0.3863 0.7417 0.1363 0.340 Uiso 1 1 calc R . .
C17 C 0.0918(3) 0.6951(5) -0.05899(19) 0.0550(14) Uani 1 1 d . . .
C18 C 0.0259(4) 0.6570(6) -0.0859(2) 0.0758(19) Uani 1 1 d . . .
C19 C -0.0156(9) 0.5315(14) -0.0729(6) 0.062(4) Uani 0.50 1 d P . .
C19' C 0.0209(10) 0.5176(17) -0.0929(6) 0.067(4) Uani 0.50 1 d P . .
C20 C 0.0219(7) 0.4482(11) -0.0415(4) 0.051(3) Uani 0.50 1 d P . .
C20' C 0.0657(7) 0.4304(11) -0.0653(5) 0.056(3) Uani 0.50 1 d P . .
C21 C 0.0949(8) 0.4863(15) -0.0188(5) 0.050(4) Uani 0.50 1 d P . .
C21' C 0.1251(8) 0.4846(13) -0.0356(5) 0.043(3) Uani 0.50 1 d P . .
C22 C -0.1505(3) 0.9115(6) 0.0997(2) 0.0597(15) Uani 1 1 d . . .
C23 C -0.2182(4) 0.8689(8) 0.0746(2) 0.085(2) Uani 1 1 d . . .
C24 C -0.2639(9) 0.7845(15) 0.0934(5) 0.064(4) Uani 0.50 1 d P . .
C24' C -0.2347(9) 0.7107(18) 0.0817(5) 0.070(4) Uani 0.50 1 d P . .
C25 C -0.2346(7) 0.7163(12) 0.1343(4) 0.058(3) Uani 0.50 1 d P . .
C25' C -0.1894(8) 0.6361(14) 0.1149(5) 0.075(4) Uani 0.50 1 d P . .
C26 C -0.1599(7) 0.7564(12) 0.1530(4) 0.046(3) Uani 0.50 1 d P . .
C26' C -0.1271(8) 0.6936(12) 0.1426(5) 0.058(3) Uani 0.50 1 d P . .
C27 C -0.1284(3) 1.1415(6) 0.2357(2) 0.0605(15) Uani 1 1 d . . .
C28 C -0.1295(5) 1.2728(7) 0.2076(3) 0.120(3) Uani 1 1 d . . .
H28A H -0.0748 1.3060 0.2049 0.181 Uiso 1 1 calc R . .
H28B H -0.1615 1.3395 0.2241 0.181 Uiso 1 1 calc R . .
H28C H -0.1529 1.2570 0.1758 0.181 Uiso 1 1 calc R . .
C29 C -0.2111(4) 1.0865(9) 0.2397(3) 0.106(3) Uani 1 1 d . . .
H29A H -0.2316 1.0591 0.2082 0.158 Uiso 1 1 calc R . .
H29B H -0.2460 1.1558 0.2525 0.158 Uiso 1 1 calc R . .
H29C H -0.2099 1.0088 0.2610 0.158 Uiso 1 1 calc R . .
C30 C -0.0875(5) 1.1638(9) 0.2833(2) 0.116(3) Uani 1 1 d . . .
H30A H -0.0846 1.0788 0.3007 0.173 Uiso 1 1 calc R . .
H30B H -0.1178 1.2293 0.3014 0.173 Uiso 1 1 calc R . .
H30C H -0.0334 1.1978 0.2787 0.173 Uiso 1 1 calc R . .
C31 C 0.1596(3) 1.0932(5) 0.21641(19) 0.0511(13) Uani 1 1 d . . .
C32 C 0.1402(5) 1.2307(7) 0.1971(3) 0.127(3) Uani 1 1 d . . .
H32A H 0.1222 1.2233 0.1638 0.190 Uiso 1 1 calc R . .
H32B H 0.1881 1.2872 0.1994 0.190 Uiso 1 1 calc R . .
H32C H 0.0979 1.2710 0.2157 0.190 Uiso 1 1 calc R . .
C33 C 0.1799(5) 1.1018(9) 0.2674(2) 0.115(3) Uani 1 1 d . . .
H33A H 0.1328 1.1301 0.2846 0.173 Uiso 1 1 calc R . .
H33B H 0.2229 1.1673 0.2727 0.173 Uiso 1 1 calc R . .
H33C H 0.1976 1.0137 0.2791 0.173 Uiso 1 1 calc R . .
C34 C 0.2255(4) 1.0388(9) 0.1874(3) 0.117(3) Uani 1 1 d . . .
H34A H 0.2415 0.9503 0.1995 0.176 Uiso 1 1 calc R . .
H34B H 0.2713 1.0998 0.1894 0.176 Uiso 1 1 calc R . .
H34C H 0.2069 1.0306 0.1541 0.176 Uiso 1 1 calc R . .
C35 C 0.0154(3) 0.6752(5) 0.25365(17) 0.0437(11) Uani 1 1 d . . .
C36 C -0.0583(4) 0.6032(6) 0.2712(2) 0.0801(19) Uani 1 1 d . . .
H36A H -0.0954 0.6690 0.2840 0.120 Uiso 1 1 calc R . .
H36B H -0.0423 0.5392 0.2961 0.120 Uiso 1 1 calc R . .
H36C H -0.0845 0.5551 0.2447 0.120 Uiso 1 1 calc R . .
C37 C 0.0707(4) 0.5757(7) 0.2305(2) 0.086(2) Uani 1 1 d . . .
H37A H 0.0436 0.5365 0.2024 0.129 Uiso 1 1 calc R . .
H37B H 0.0849 0.5043 0.2532 0.129 Uiso 1 1 calc R . .
H37C H 0.1193 0.6219 0.2209 0.129 Uiso 1 1 calc R . .
C38 C 0.0582(4) 0.7447(6) 0.2946(2) 0.0749(18) Uani 1 1 d . . .
H38A H 0.1061 0.7894 0.2833 0.112 Uiso 1 1 calc R . .
H38B H 0.0736 0.6784 0.3189 0.112 Uiso 1 1 calc R . .
H38C H 0.0227 0.8114 0.3083 0.112 Uiso 1 1 calc R . .

loop_
_atom_site_aniso_label
_atom_site_aniso_U_11
_atom_site_aniso_U_22
_atom_site_aniso_U_33
_atom_site_aniso_U_23
_atom_site_aniso_U_13
_atom_site_aniso_U_12
Zr1 0.0378(3) 0.0388(3) 0.0511(3) 0.0100(2) 0.0104(2) 0.0016(2)
Zr2 0.0364(3) 0.0337(2) 0.0484(3) -0.0050(2) 0.0024(2) -0.0006(2)
N1 0.037(2) 0.031(2) 0.040(2) 0.0056(17) 0.0025(18) -0.0027(16)
N2 0.036(2) 0.031(2) 0.046(2) -0.0002(17) 0.0008(17) -0.0025(16)
N3 0.053(3) 0.035(2) 0.046(2) -0.0025(19) -0.001(2) 0.0000(19)
N4 0.050(3) 0.062(3) 0.046(3) -0.003(2) 0.010(2) -0.019(2)
O1 0.0432(18) 0.0346(17) 0.050(2) 0.0086(15) 0.0064(16) -0.0006(14)
O2 0.0443(19) 0.0333(17) 0.056(2) 0.0006(15) 0.0030(16) 0.0074(14)
O3 0.0437(18) 0.0381(18) 0.050(2) 0.0107(16) 0.0017(15) 0.0039(15)
O4 0.055(2) 0.074(3) 0.069(3) 0.023(2) 0.0343(19) 0.0156(19)
O5 0.044(2) 0.044(2) 0.083(3) 0.0097(19) 0.0018(19) -0.0041(16)
O6 0.053(2) 0.047(2) 0.061(2) -0.0089(17) 0.0077(17) 0.0107(17)
O7 0.0440(19) 0.0422(19) 0.060(2) -0.0028(16) -0.0004(16) -0.0121(15)
O8 0.0385(18) 0.0379(18) 0.057(2) 0.0031(15) 0.0023(15) -0.0041(14)
C1 0.032(2) 0.031(2) 0.044(3) 0.001(2) 0.000(2) -0.0072(19)
C2 0.040(3) 0.029(2) 0.045(3) 0.004(2) -0.004(2) -0.0005(19)
C3 0.035(2) 0.025(2) 0.053(3) 0.000(2) -0.005(2) -0.0024(19)
C4 0.039(3) 0.026(2) 0.045(3) 0.003(2) -0.002(2) -0.0033(19)
C5 0.060(3) 0.037(3) 0.058(3) 0.006(2) -0.006(3) 0.003(2)
C6 0.091(4) 0.042(3) 0.066(4) 0.013(3) 0.003(3) 0.000(3)
C7 0.053(4) 0.089(5) 0.223(10) 0.055(6) 0.012(5) 0.020(4)
C8 0.198(9) 0.063(4) 0.065(5) 0.011(4) -0.047(5) -0.012(5)
C9 0.047(3) 0.063(3) 0.047(3) -0.001(3) 0.008(2) -0.004(3)
C10 0.188(10) 0.261(13) 0.074(6) 0.039(7) -0.044(6) -0.131(10)
C11 0.108(7) 0.219(12) 0.168(10) 0.047(8) 0.072(7) 0.068(8)
C12 0.357(17) 0.179(10) 0.129(8) -0.078(7) 0.141(10) -0.200(12)
C13 0.049(3) 0.058(4) 0.080(4) -0.012(3) 0.001(3) -0.005(3)
C14 0.134(8) 0.060(5) 0.275(14) 0.012(7) -0.075(8) -0.033(5)
C15 0.060(5) 0.149(8) 0.244(12) -0.098(8) -0.048(6) 0.014(5)
C16 0.248(14) 0.349(19) 0.087(7) -0.073(10) 0.047(8) -0.171(14)
C17 0.058(3) 0.053(3) 0.053(3) 0.010(3) -0.007(3) 0.003(3)
C18 0.097(5) 0.053(4) 0.074(4) 0.011(3) -0.039(4) -0.004(3)
C19 0.068(10) 0.043(7) 0.073(11) -0.009(7) -0.023(8) -0.005(7)
C19' 0.070(11) 0.068(10) 0.063(10) 0.002(8) -0.011(7) -0.012(8)
C20 0.045(7) 0.045(6) 0.064(8) -0.006(6) -0.006(6) -0.003(5)
C20' 0.055(7) 0.037(6) 0.075(9) -0.003(6) -0.018(7) 0.000(6)
C21 0.050(9) 0.052(7) 0.050(9) -0.003(6) 0.017(6) -0.020(6)
C21' 0.053(9) 0.039(6) 0.039(8) 0.004(6) -0.001(6) -0.013(6)
C22 0.051(3) 0.065(4) 0.063(4) -0.007(3) -0.009(3) 0.006(3)
C23 0.056(4) 0.121(6) 0.076(5) -0.006(4) -0.003(3) -0.026(4)
C24 0.064(9) 0.069(9) 0.059(9) 0.004(7) -0.001(7) -0.016(7)
C24' 0.056(9) 0.102(12) 0.051(8) -0.012(8) -0.008(7) -0.021(8)
C25 0.066(8) 0.059(7) 0.049(7) 0.006(6) -0.003(6) -0.027(6)
C25' 0.075(9) 0.086(10) 0.065(9) -0.014(8) 0.005(8) -0.039(8)
C26 0.056(8) 0.040(7) 0.041(6) 0.006(5) -0.006(5) -0.010(6)
C26' 0.065(8) 0.036(7) 0.074(9) -0.008(6) 0.002(7) -0.015(6)
C27 0.047(3) 0.066(4) 0.069(4) -0.023(3) 0.005(3) 0.007(3)
C28 0.092(6) 0.063(5) 0.205(10) -0.008(6) -0.014(6) 0.018(4)
C29 0.057(4) 0.153(7) 0.108(6) -0.041(5) 0.027(4) -0.017(4)
C30 0.101(6) 0.186(9) 0.060(4) -0.050(5) 0.004(4) 0.009(6)
C31 0.046(3) 0.047(3) 0.060(3) -0.005(3) -0.007(3) -0.008(2)
C32 0.111(6) 0.080(5) 0.187(9) 0.036(6) -0.039(6) -0.051(5)
C33 0.104(6) 0.178(8) 0.063(5) -0.014(5) -0.012(4) -0.075(6)
C34 0.056(4) 0.170(8) 0.126(7) -0.050(6) 0.014(4) -0.022(5)
C35 0.043(3) 0.042(3) 0.047(3) -0.002(2) 0.006(2) 0.005(2)
C36 0.078(4) 0.080(4) 0.083(5) 0.021(4) 0.010(4) -0.022(4)
C37 0.094(5) 0.089(5) 0.074(4) -0.003(4) 0.004(4) 0.048(4)
C38 0.096(5) 0.068(4) 0.060(4) 0.001(3) -0.021(4) -0.007(4)

loop_
_atom_type_symbol
_atom_type_description
_atom_type_scat_dispersion_real
_atom_type_scat_dispersion_imag
_atom_type_scat_source
C C 0.0033 0.0016 'International Tables Vol C Tables 4.2.6.8 and 6.1.1.4'
H H 0.0000 0.0000 'International Tables Vol C Tables 4.2.6.8 and 6.1.1.4'
N N 0.0061 0.0033 'International Tables Vol C Tables 4.2.6.8 and 6.1.1.4'
O O 0.0106 0.0060 'International Tables Vol C Tables 4.2.6.8 and 6.1.1.4'
Zr Zr -2.9673 0.5597 'International Tables Vol C Tables 4.2.6.8 and 6.1.1.4'

loop_
_geom_angle_atom_site_label_1
_geom_angle_atom_site_label_2
_geom_angle_atom_site_label_3
_geom_angle
_geom_angle_site_symmetry_1
_geom_angle_site_symmetry_3
_geom_angle_publ_flag
O4 Zr1 O5 100.81(17) . . ?
O4 Zr1 O3 107.21(15) . . ?
O5 Zr1 O3 101.15(14) . . ?
O4 Zr1 O1 96.59(14) . . ?
O5 Zr1 O1 94.91(14) . . ?
O3 Zr1 O1 147.98(12) . . ?
O4 Zr1 N1 152.64(14) . . ?
O5 Zr1 N1 90.80(15) . . ?
O3 Zr1 N1 94.51(13) . . ?
O1 Zr1 N1 57.47(12) . . ?
O4 Zr1 N3 85.69(16) . . ?
O5 Zr1 N3 170.81(14) . . ?
O3 Zr1 N3 82.89(13) . . ?
O1 Zr1 N3 77.76(13) . . ?
N1 Zr1 N3 80.60(14) . . ?
O4 Zr1 C1 123.75(14) . . ?
O5 Zr1 C1 93.23(14) . . ?
O3 Zr1 C1 123.03(13) . . ?
O1 Zr1 C1 27.56(12) . . ?
N1 Zr1 C1 29.91(12) . . ?
N3 Zr1 C1 77.70(13) . . ?
O7 Zr2 O6 101.18(15) . . ?
O7 Zr2 O8 101.21(14) . . ?
O6 Zr2 O8 106.77(15) . . ?
O7 Zr2 O2 91.92(13) . . ?
O6 Zr2 O2 98.22(14) . . ?
O8 Zr2 O2 148.69(13) . . ?
O7 Zr2 N2 88.06(14) . . ?
O6 Zr2 N2 154.33(14) . . ?
O8 Zr2 N2 94.61(13) . . ?
O2 Zr2 N2 57.22(12) . . ?
O7 Zr2 N4 168.40(14) . . ?
O6 Zr2 N4 85.50(15) . . ?
O8 Zr2 N4 85.69(15) . . ?
O2 Zr2 N4 77.65(14) . . ?
N2 Zr2 N4 82.05(14) . . ?
O7 Zr2 C3 88.13(14) . . ?
O6 Zr2 C3 125.75(14) . . ?
O8 Zr2 C3 123.75(13) . . ?
O2 Zr2 C3 27.60(11) . . ?
N2 Zr2 C3 29.74(12) . . ?
N4 Zr2 C3 80.28(14) . . ?
C4 N1 C1 118.0(4) . . ?
C4 N1 Zr1 151.6(3) . . ?
C1 N1 Zr1 90.4(3) . . ?
C4 N2 C3 117.5(4) . . ?
C4 N2 Zr2 150.9(3) . . ?
C3 N2 Zr2 90.2(3) . . ?
C21' N3 C17 118.8(7) . . ?
C21' N3 C21 28.7(6) . . ?
C17 N3 C21 115.7(7) . . ?
C21' N3 Zr1 115.3(7) . . ?
C17 N3 Zr1 122.5(3) . . ?
C21 N3 Zr1 121.1(7) . . ?
C26 N4 C22 112.8(7) . . ?
C26 N4 C26' 35.9(6) . . ?
C22 N4 C26' 122.3(6) . . ?
C26 N4 Zr2 120.1(6) . . ?
C22 N4 Zr2 122.3(3) . . ?
C26' N4 Zr2 113.9(6) . . ?
C1 O1 Zr1 99.7(3) . . ?
C3 O2 Zr2 99.4(3) . . ?
C5 O3 Zr1 151.9(3) . . ?
C9 O4 Zr1 165.4(4) . . ?
C13 O5 Zr1 169.5(3) . . ?
C27 O6 Zr2 167.7(3) . . ?
C31 O7 Zr2 164.1(3) . . ?
C35 O8 Zr2 156.6(3) . . ?
O1 C1 N1 112.5(4) . . ?
O1 C1 C2 126.8(4) . . ?
N1 C1 C2 120.8(4) . . ?
O1 C1 Zr1 52.8(2) . . ?
N1 C1 Zr1 59.7(2) . . ?
C2 C1 Zr1 179.5(4) . . ?
C1 C2 C3 116.9(4) . . ?
O2 C3 N2 112.7(4) . . ?
O2 C3 C2 126.0(4) . . ?
N2 C3 C2 121.3(4) . . ?
O2 C3 Zr2 53.0(2) . . ?
N2 C3 Zr2 60.1(2) . . ?
C2 C3 Zr2 173.7(3) . . ?
N1 C4 N2 125.5(4) . . ?
O3 C5 C7 107.3(5) . . ?
O3 C5 C8 107.8(4) . . ?
C7 C5 C8 112.7(6) . . ?
O3 C5 C6 109.0(4) . . ?
C7 C5 C6 110.2(5) . . ?
C8 C5 C6 109.7(5) . . ?
O4 C9 C12 111.2(5) . . ?
O4 C9 C10 110.9(6) . . ?
C12 C9 C10 111.3(7) . . ?
O4 C9 C11 105.0(5) . . ?
C12 C9 C11 112.9(8) . . ?
C10 C9 C11 105.4(8) . . ?
O5 C13 C15 108.5(5) . . ?
O5 C13 C16 107.9(6) . . ?
C15 C13 C16 112.3(8) . . ?
O5 C13 C14 106.9(5) . . ?
C15 C13 C14 107.8(7) . . ?
C16 C13 C14 113.2(8) . . ?
N3 C17 C18 124.4(5) . . ?
C17 C18 C19' 113.1(8) . . ?
C17 C18 C19 118.1(7) . . ?
C19' C18 C19 34.4(6) . . ?
C20 C19 C18 117.9(11) . . ?
C20' C19' C18 121.1(13) . . ?
C19 C20 C21 120.5(12) . . ?
C19' C20' C21' 117.6(12) . . ?
C20 C21 N3 121.1(12) . . ?
N3 C21' C20' 121.8(12) . . ?
N4 C22 C23 124.4(6) . . ?
C24 C23 C22 119.2(9) . . ?
C24 C23 C24' 36.0(7) . . ?
C22 C23 C24' 112.1(7) . . ?
C23 C24 C25 117.5(12) . . ?
C25' C24' C23 120.7(10) . . ?
C26 C25 C24 117.0(10) . . ?
C24' C25' C26' 122.1(13) . . ?
N4 C26 C25 126.2(10) . . ?
C25' C26' N4 115.5(11) . . ?
O6 C27 C29 109.0(5) . . ?
O6 C27 C30 109.4(5) . . ?
C29 C27 C30 112.7(6) . . ?
O6 C27 C28 105.2(5) . . ?
C29 C27 C28 110.8(6) . . ?
C30 C27 C28 109.4(6) . . ?
O7 C31 C33 110.1(5) . . ?
O7 C31 C34 109.0(5) . . ?
C33 C31 C34 113.8(6) . . ?
O7 C31 C32 107.2(4) . . ?
C33 C31 C32 109.9(6) . . ?
C34 C31 C32 106.7(6) . . ?
O8 C35 C38 109.8(4) . . ?
O8 C35 C37 108.4(4) . . ?
C38 C35 C37 110.3(5) . . ?
O8 C35 C36 108.5(4) . . ?
C38 C35 C36 109.9(5) . . ?
C37 C35 C36 110.0(5) . . ?

loop_
_geom_bond_atom_site_label_1
_geom_bond_atom_site_label_2
_geom_bond_distance
_geom_bond_site_symmetry_2
_geom_bond_publ_flag
Zr1 O4 1.916(4) . ?
Zr1 O5 1.916(4) . ?
Zr1 O3 1.949(3) . ?
Zr1 O1 2.231(3) . ?
Zr1 N1 2.385(4) . ?
Zr1 N3 2.454(4) . ?
Zr1 C1 2.763(5) . ?
Zr2 O7 1.910(3) . ?
Zr2 O6 1.917(3) . ?
Zr2 O8 1.937(3) . ?
Zr2 O2 2.233(3) . ?
Zr2 N2 2.391(4) . ?
Zr2 N4 2.431(4) . ?
Zr2 C3 2.759(5) . ?
N1 C4 1.310(5) . ?
N1 C1 1.377(5) . ?
N2 C4 1.320(5) . ?
N2 C3 1.369(5) . ?
N3 C21' 1.299(14) . ?
N3 C17 1.332(6) . ?
N3 C21 1.464(14) . ?
N4 C26 1.252(11) . ?
N4 C22 1.346(7) . ?
N4 C26' 1.518(12) . ?
O1 C1 1.297(5) . ?
O2 C3 1.296(5) . ?
O3 C5 1.406(6) . ?
O4 C9 1.390(6) . ?
O5 C13 1.415(6) . ?
O6 C27 1.391(6) . ?
O7 C31 1.403(5) . ?
O8 C35 1.405(5) . ?
C1 C2 1.384(6) . ?
C2 C3 1.390(6) . ?
C5 C7 1.501(8) . ?
C5 C8 1.507(8) . ?
C5 C6 1.518(7) . ?
C9 C12 1.433(9) . ?
C9 C10 1.456(9) . ?
C9 C11 1.505(10) . ?
C13 C15 1.473(9) . ?
C13 C16 1.473(10) . ?
C13 C14 1.478(9) . ?
C17 C18 1.374(8) . ?
C18 C19' 1.405(17) . ?
C18 C19 1.483(16) . ?
C19 C20 1.354(18) . ?
C19' C20' 1.375(19) . ?
C20 C21 1.414(18) . ?
C20' C21' 1.389(17) . ?
C22 C23 1.384(8) . ?
C23 C24 1.266(14) . ?
C23 C24' 1.615(18) . ?
C24 C25 1.412(17) . ?
C24' C25' 1.40(2) . ?
C25 C26 1.402(15) . ?
C25' C26' 1.405(17) . ?
C27 C29 1.498(8) . ?
C27 C30 1.503(8) . ?
C27 C28 1.528(9) . ?
C31 C33 1.469(8) . ?
C31 C34 1.496(8) . ?
C31 C32 1.506(8) . ?
C35 C38 1.508(7) . ?
C35 C37 1.518(7) . ?
C35 C36 1.524(7) . ?
